data_7018076
loop_
_publ_author_name
'Tiong, Pei Jen'
'Nova, Ainara'
'Schwarz, Andrew D.'
'Selby, Jonathan D.'
'Clot, Eric'
'Mountford, Philip'

_publ_section_title
;
 Site selectivity and reversibility in the reactions of titanium
 hydrazides with Si-H, Si-X, C-X and H(+) reagents: Ti[double bond, length
 as m-dash]N(\a) 1,2-silane addition, N(\b) alkylation, N(\a) protonation
 and \s-bond metathesis.
;
_journal_issue 8
_journal_name_full 'Dalton transactions (Cambridge, England : 2003)'
_journal_page_first 2277
_journal_page_last 2288
_journal_paper_doi 10.1039/c2dt12359b
_journal_volume 41
_journal_year 2012
_chemical_formula_moiety 'C27 H48 N4 O1 Si1 Ti1'
_chemical_formula_sum 'C27 H48 N4 O Si Ti'
_chemical_formula_weight 520.69
_chemical_name_systematic
;
Cp*Ti{MeC(NiPr)2}(H){N(NMe2)SiH2ArOMe}
;
_space_group_IT_number 2
_symmetry_cell_setting triclinic
_symmetry_space_group_name_Hall '-P 1'
_symmetry_space_group_name_H-M 'P -1'
_atom_sites_solution_hydrogens geom
_atom_sites_solution_primary direct
_atom_sites_solution_secondary difmap
_cell_angle_alpha 80.3853(4)
_cell_angle_beta 87.2553(4)
_cell_angle_gamma 71.1128(5)
_cell_formula_units_Z 2
_cell_length_a 8.57190(10)
_cell_length_b 9.90560(10)
_cell_length_c 18.2095(2)
_cell_measurement_reflns_used 6213
_cell_measurement_temperature 150
_cell_measurement_theta_max 27
_cell_measurement_theta_min 5
_cell_volume 1442.34(3)
_computing_cell_refinement 'DENZO/SCALEPACK (Otwinowski & Minor, 1997)'
_computing_data_collection 'COLLECT (Nonius, 2001).'
_computing_data_reduction 'DENZO/SCALEPACK (Otwinowski & Minor, 1997)'
_computing_molecular_graphics 'CAMERON (Watkin et al., 1996)'
_computing_publication_material 'CRYSTALS (Betteridge et al., 2003)'
_computing_structure_refinement 'CRYSTALS (Betteridge et al., 2003)'
_computing_structure_solution 'SIR92 (Altomare et al., 1994)'
_diffrn_ambient_temperature 150
_diffrn_measured_fraction_theta_full 0.991
_diffrn_measured_fraction_theta_max 0.990
_diffrn_measurement_device Area
_diffrn_measurement_device_type 'Nonius KappaCCD'
_diffrn_measurement_method \w
_diffrn_radiation_monochromator graphite
_diffrn_radiation_type 'Mo K\a'
_diffrn_radiation_wavelength 0.71073
_diffrn_reflns_av_R_equivalents 0.015
_diffrn_reflns_limit_h_max 11
_diffrn_reflns_limit_h_min -9
_diffrn_reflns_limit_k_max 12
_diffrn_reflns_limit_k_min -12
_diffrn_reflns_limit_l_max 23
_diffrn_reflns_limit_l_min -23
_diffrn_reflns_number 11441
_diffrn_reflns_theta_full 26.665
_diffrn_reflns_theta_max 27.490
_diffrn_reflns_theta_min 5.121
_diffrn_standards_number 0
_exptl_absorpt_coefficient_mu 0.363
_exptl_absorpt_correction_T_max 0.96
_exptl_absorpt_correction_T_min 0.93
_exptl_absorpt_correction_type multi-scan
_exptl_absorpt_process_details 'DENZO/SCALEPACK (Otwinowski & Minor, 1997)'
_exptl_crystal_colour yellow
_exptl_crystal_density_diffrn 1.199
_exptl_crystal_density_method 'not measured'
_exptl_crystal_description lath
_exptl_crystal_F_000 564
_exptl_crystal_size_max 0.500
_exptl_crystal_size_mid 0.200
_exptl_crystal_size_min 0.100
_refine_diff_density_max 0.32
_refine_diff_density_min -0.34
_refine_ls_extinction_method None
_refine_ls_goodness_of_fit_ref 1.0832
_refine_ls_hydrogen_treatment none
_refine_ls_matrix_type full
_refine_ls_number_parameters 319
_refine_ls_number_reflns 5792
_refine_ls_number_restraints 0
_refine_ls_R_factor_all 0.0406
_refine_ls_R_factor_gt 0.0366
_refine_ls_shift/su_max 0.0007284
_refine_ls_shift/su_mean 0.0000467
_refine_ls_structure_factor_coef F
_refine_ls_weighting_details
;
Method, part 1, Chebychev polynomial, (Watkin, 1994, Prince, 1982)
[weight] = 1.0/[A~0~*T~0~(x)+A~1~*T~1~(x) ... +A~n-1~]*T~n-1~(x)]
where A~i~ are the Chebychev coefficients listed below and x= Fcalc/Fmax
Method = Robust Weighting (Prince, 1982)
W = [weight] * [1-(deltaF/6*sigmaF)^2^]^2^
A~i~ are:
1.23 0.492 0.986 0.122 0.283
;
_refine_ls_weighting_scheme calc
_refine_ls_wR_factor_all 0.0412
_refine_ls_wR_factor_gt 0.0384
_refine_ls_wR_factor_ref 0.0378
_reflns_limit_h_max 11
_reflns_limit_h_min -11
_reflns_limit_k_max 12
_reflns_limit_k_min -12
_reflns_limit_l_max 23
_reflns_limit_l_min 0
_reflns_number_gt 5969
_reflns_number_total 6545
_reflns_threshold_expression I>2.0\s(I)
_oxford_diffrn_Wilson_B_factor 1.75
_oxford_diffrn_Wilson_scale 0.66
_oxford_refine_ls_r_factor_ref 0.0353
_oxford_refine_ls_scale 1.1901(14)
_oxford_reflns_number_all 6545
_oxford_reflns_threshold_expression_ref I>3.0\s(I)
_cod_data_source_file c2dt12359b.txt
_cod_data_source_block compound_6
_cod_depositor_comments
;
The following automatic conversions were performed:

'_symmetry_cell_setting' value 'Triclinic' changed to 'triclinic'
according to /home/saulius/struct/CIF-dictionaries/cif_core.dic
dictionary named 'cif_core.dic' version 2.4.1 from 2010-06-29.

Automatic conversion script
Id: cif_fix_values 1715 2011-07-08 13:25:40Z adriana 
;
_cod_original_sg_symbol_H-M 'P -1 '
_cod_original_formula_sum 'C27 H48 N4 O1 Si1 Ti1'
_cod_database_code 7018076

loop_
_symmetry_equiv_pos_as_xyz
x,y,z
-x,-y,-z

loop_
_atom_site_label
_atom_site_type_symbol
_atom_site_fract_x
_atom_site_fract_y
_atom_site_fract_z
_atom_site_U_iso_or_equiv
_atom_site_occupancy
_atom_site_adp_type
_atom_site_refinement_flags_posn
Ti1 Ti 0.79009(2) 0.57560(2) 0.232446(12) 0.0174 1.0000 Uani .
N1 N 0.84042(12) 0.66292(12) 0.31300(6) 0.0221 1.0000 Uani .
N2 N 1.00456(12) 0.58547(12) 0.29051(6) 0.0218 1.0000 Uani .
N3 N 0.85418(13) 0.71035(11) 0.13518(6) 0.0211 1.0000 Uani .
N4 N 0.95394(12) 0.47211(11) 0.14762(6) 0.0205 1.0000 Uani .
Si1 Si 0.80603(5) 0.73025(4) 0.39649(2) 0.0272 1.0000 Uani .
O1 O 1.33117(12) 0.97892(11) 0.46204(6) 0.0328 1.0000 Uani .
C1 C 1.10684(16) 0.67670(16) 0.26199(8) 0.0276 1.0000 Uani .
C2 C 1.09626(17) 0.46865(15) 0.34882(8) 0.0284 1.0000 Uani .
C3 C 0.95985(17) 0.81576(15) 0.41719(7) 0.0267 1.0000 Uani .
C4 C 0.96073(18) 0.94998(15) 0.37952(8) 0.0302 1.0000 Uani .
C5 C 1.08065(17) 1.01080(15) 0.39282(8) 0.0286 1.0000 Uani .
C6 C 1.20375(16) 0.93410(15) 0.44532(7) 0.0258 1.0000 Uani .
C7 C 1.20471(18) 0.80108(16) 0.48438(8) 0.0294 1.0000 Uani .
C8 C 1.08415(18) 0.74332(16) 0.47066(8) 0.0294 1.0000 Uani .
C9 C 1.3411(2) 1.11146(17) 0.42238(9) 0.0367 1.0000 Uani .
C10 C 0.97006(15) 0.59632(14) 0.11433(7) 0.0208 1.0000 Uani .
C11 C 1.10806(17) 0.60680(16) 0.06099(8) 0.0287 1.0000 Uani .
C12 C 0.85665(17) 0.85794(14) 0.10913(8) 0.0260 1.0000 Uani .
C13 C 0.74962(19) 0.96022(15) 0.15929(9) 0.0329 1.0000 Uani .
C14 C 0.7991(2) 0.91491(17) 0.02812(9) 0.0364 1.0000 Uani .
C15 C 1.07959(15) 0.33434(14) 0.13910(7) 0.0241 1.0000 Uani .
C16 C 1.00492(18) 0.21241(15) 0.15325(9) 0.0315 1.0000 Uani .
C17 C 1.22768(18) 0.29687(16) 0.19125(9) 0.0332 1.0000 Uani .
C18 C 0.58786(14) 0.45330(14) 0.25247(7) 0.0216 1.0000 Uani .
C19 C 0.54245(14) 0.56711(14) 0.29563(7) 0.0220 1.0000 Uani .
C20 C 0.49898(15) 0.70083(14) 0.24625(8) 0.0244 1.0000 Uani .
C21 C 0.51823(15) 0.66925(14) 0.17283(8) 0.0248 1.0000 Uani .
C22 C 0.57360(15) 0.51714(14) 0.17618(7) 0.0224 1.0000 Uani .
C23 C 0.61730(17) 0.29657(14) 0.28332(8) 0.0278 1.0000 Uani .
C24 C 0.53012(17) 0.54455(17) 0.37914(8) 0.0301 1.0000 Uani .
C25 C 0.42333(17) 0.84850(15) 0.26762(9) 0.0329 1.0000 Uani .
C26 C 0.46720(19) 0.77473(17) 0.10218(9) 0.0370 1.0000 Uani .
C27 C 0.59574(17) 0.44174(17) 0.10970(8) 0.0307 1.0000 Uani .
H1 H 0.856(2) 0.409(2) 0.2752(11) 0.040(5) 1.0000 Uiso .
H2 H 0.648(3) 0.832(2) 0.3905(11) 0.045(5) 1.0000 Uiso .
H3 H 0.810(3) 0.621(2) 0.4573(12) 0.050(6) 1.0000 Uiso .
H11 H 1.0477 0.7520 0.2243 0.0342 1.0000 Uiso R
H12 H 1.1330 0.7174 0.3015 0.0342 1.0000 Uiso R
H13 H 1.2057 0.6197 0.2418 0.0342 1.0000 Uiso R
H21 H 1.0302 0.4098 0.3672 0.0351 1.0000 Uiso R
H22 H 1.1224 0.5093 0.3884 0.0351 1.0000 Uiso R
H23 H 1.1951 0.4116 0.3286 0.0351 1.0000 Uiso R
H41 H 0.8770 1.0017 0.3435 0.0366 1.0000 Uiso R
H51 H 1.0784 1.1029 0.3668 0.0350 1.0000 Uiso R
H71 H 1.2882 0.7501 0.5206 0.0351 1.0000 Uiso R
H81 H 1.0857 0.6524 0.4980 0.0361 1.0000 Uiso R
H91 H 1.4343 1.1300 0.4392 0.0458 1.0000 Uiso R
H92 H 1.2439 1.1875 0.4304 0.0458 1.0000 Uiso R
H93 H 1.3519 1.1057 0.3707 0.0458 1.0000 Uiso R
H111 H 1.0995 0.7053 0.0451 0.0359 1.0000 Uiso R
H112 H 1.2117 0.5568 0.0848 0.0359 1.0000 Uiso R
H113 H 1.1000 0.5642 0.0189 0.0359 1.0000 Uiso R
H121 H 0.9668 0.8581 0.1127 0.0317 1.0000 Uiso R
H131 H 0.7854 0.9255 0.2095 0.0408 1.0000 Uiso R
H132 H 0.7583 1.0541 0.1446 0.0408 1.0000 Uiso R
H133 H 0.6381 0.9644 0.1550 0.0408 1.0000 Uiso R
H141 H 0.8659 0.8518 -0.0033 0.0453 1.0000 Uiso R
H142 H 0.8077 1.0089 0.0136 0.0453 1.0000 Uiso R
H143 H 0.6875 0.9191 0.0239 0.0453 1.0000 Uiso R
H151 H 1.1179 0.3411 0.0892 0.0295 1.0000 Uiso R
H161 H 0.9131 0.2346 0.1209 0.0395 1.0000 Uiso R
H162 H 1.0851 0.1247 0.1444 0.0395 1.0000 Uiso R
H163 H 0.9697 0.2020 0.2035 0.0395 1.0000 Uiso R
H171 H 1.2757 0.3721 0.1826 0.0416 1.0000 Uiso R
H172 H 1.3072 0.2089 0.1823 0.0416 1.0000 Uiso R
H173 H 1.1917 0.2862 0.2414 0.0416 1.0000 Uiso R
H231 H 0.6387 0.2779 0.3354 0.0354 1.0000 Uiso R
H232 H 0.7066 0.2358 0.2590 0.0354 1.0000 Uiso R
H233 H 0.5207 0.2738 0.2752 0.0354 1.0000 Uiso R
H241 H 0.4982 0.6354 0.3959 0.0376 1.0000 Uiso R
H242 H 0.6342 0.4861 0.4002 0.0376 1.0000 Uiso R
H243 H 0.4503 0.4978 0.3941 0.0376 1.0000 Uiso R
H251 H 0.4953 0.9041 0.2543 0.0404 1.0000 Uiso R
H252 H 0.4046 0.8399 0.3198 0.0404 1.0000 Uiso R
H253 H 0.3213 0.8957 0.2420 0.0404 1.0000 Uiso R
H261 H 0.4327 0.8709 0.1125 0.0447 1.0000 Uiso R
H262 H 0.5563 0.7621 0.0681 0.0447 1.0000 Uiso R
H263 H 0.3778 0.7586 0.0802 0.0447 1.0000 Uiso R
H271 H 0.6822 0.4613 0.0798 0.0384 1.0000 Uiso R
H272 H 0.6240 0.3407 0.1265 0.0384 1.0000 Uiso R
H273 H 0.4964 0.4747 0.0815 0.0384 1.0000 Uiso R

loop_
_atom_site_aniso_label
_atom_site_aniso_U_11
_atom_site_aniso_U_22
_atom_site_aniso_U_33
_atom_site_aniso_U_23
_atom_site_aniso_U_13
_atom_site_aniso_U_12
Ti1 0.01385(10) 0.01872(11) 0.01936(11) -0.00242(8) 0.00034(7) -0.00527(8)
N1 0.0162(5) 0.0254(5) 0.0241(5) -0.0066(4) 0.0012(4) -0.0048(4)
N2 0.0155(5) 0.0263(5) 0.0234(5) -0.0056(4) -0.0004(4) -0.0054(4)
N3 0.0204(5) 0.0206(5) 0.0222(5) -0.0010(4) 0.0010(4) -0.0076(4)
N4 0.0177(5) 0.0212(5) 0.0222(5) -0.0040(4) 0.0017(4) -0.0055(4)
Si1 0.02574(18) 0.0321(2) 0.02678(18) -0.01183(15) 0.00409(14) -0.01027(15)
O1 0.0282(5) 0.0331(5) 0.0366(5) -0.0002(4) -0.0055(4) -0.0109(4)
C1 0.0216(6) 0.0378(7) 0.0287(6) -0.0088(5) 0.0018(5) -0.0152(5)
C2 0.0237(6) 0.0315(7) 0.0260(6) -0.0053(5) -0.0056(5) -0.0023(5)
C3 0.0273(6) 0.0283(6) 0.0258(6) -0.0114(5) 0.0022(5) -0.0073(5)
C4 0.0300(7) 0.0264(6) 0.0318(7) -0.0086(5) -0.0044(5) -0.0034(5)
C5 0.0304(7) 0.0239(6) 0.0291(7) -0.0045(5) -0.0011(5) -0.0050(5)
C6 0.0240(6) 0.0287(6) 0.0237(6) -0.0085(5) 0.0015(5) -0.0051(5)
C7 0.0302(7) 0.0315(7) 0.0239(6) -0.0034(5) -0.0034(5) -0.0066(5)
C8 0.0352(7) 0.0301(7) 0.0234(6) -0.0060(5) 0.0020(5) -0.0106(6)
C9 0.0380(8) 0.0336(8) 0.0407(8) -0.0016(6) -0.0037(6) -0.0160(6)
C10 0.0180(5) 0.0262(6) 0.0194(5) -0.0032(4) -0.0005(4) -0.0089(5)
C11 0.0246(6) 0.0314(7) 0.0299(7) -0.0034(5) 0.0071(5) -0.0105(5)
C12 0.0271(6) 0.0217(6) 0.0297(6) 0.0009(5) 0.0006(5) -0.0113(5)
C13 0.0355(7) 0.0215(6) 0.0417(8) -0.0045(6) 0.0039(6) -0.0097(6)
C14 0.0424(8) 0.0313(7) 0.0320(7) 0.0078(6) -0.0020(6) -0.0130(6)
C15 0.0211(6) 0.0239(6) 0.0263(6) -0.0070(5) 0.0022(5) -0.0050(5)
C16 0.0302(7) 0.0234(6) 0.0400(8) -0.0071(6) 0.0029(6) -0.0067(5)
C17 0.0250(6) 0.0294(7) 0.0411(8) -0.0085(6) -0.0058(6) -0.0010(5)
C18 0.0159(5) 0.0234(6) 0.0256(6) -0.0013(5) 0.0006(4) -0.0077(4)
C19 0.0148(5) 0.0246(6) 0.0264(6) -0.0032(5) 0.0023(4) -0.0066(4)
C20 0.0142(5) 0.0236(6) 0.0335(7) -0.0023(5) 0.0007(5) -0.0048(4)
C21 0.0153(5) 0.0269(6) 0.0298(6) 0.0037(5) -0.0036(5) -0.0073(5)
C22 0.0154(5) 0.0283(6) 0.0246(6) -0.0021(5) -0.0004(4) -0.0093(5)
C23 0.0251(6) 0.0232(6) 0.0351(7) -0.0005(5) 0.0008(5) -0.0100(5)
C24 0.0272(7) 0.0377(7) 0.0275(7) -0.0060(6) 0.0064(5) -0.0139(6)
C25 0.0236(6) 0.0247(6) 0.0481(9) -0.0071(6) 0.0034(6) -0.0042(5)
C26 0.0310(7) 0.0381(8) 0.0394(8) 0.0136(6) -0.0141(6) -0.0156(6)
C27 0.0231(6) 0.0428(8) 0.0292(7) -0.0091(6) -0.0006(5) -0.0127(6)

loop_
_atom_type_symbol
_atom_type_scat_dispersion_real
_atom_type_scat_dispersion_imag
_atom_type_scat_Cromer_Mann_a1
_atom_type_scat_Cromer_Mann_b1
_atom_type_scat_Cromer_Mann_a2
_atom_type_scat_Cromer_Mann_b2
_atom_type_scat_Cromer_Mann_a3
_atom_type_scat_Cromer_Mann_b3
_atom_type_scat_Cromer_Mann_a4
_atom_type_scat_Cromer_Mann_b4
_atom_type_scat_Cromer_Mann_c
_atom_type_scat_source
C 0.0033 0.0016 2.3100 20.8439 1.0200 10.2075 1.5886 0.5687 0.8650 51.6512 0.2156 'International Tables Vol C 4.2.6.8 and 6.1.1.4'
H 0.0000 0.0000 0.4930 10.5109 0.3229 26.1257 0.1402 3.1424 0.0408 57.7998 0.0030 'International Tables Vol C 4.2.6.8 and 6.1.1.4'
N 0.0061 0.0033 12.2126 0.0057 3.1322 9.8933 2.0125 28.9975 1.1663 0.5826 -11.5290 'International Tables Vol C 4.2.6.8 and 6.1.1.4'
O 0.0106 0.0060 3.0485 13.2771 2.2868 5.7011 1.5463 0.3239 0.8670 32.9089 0.2508 'International Tables Vol C 4.2.6.8 and 6.1.1.4'
Si 0.0817 0.0704 6.2915 2.4386 3.0353 32.3337 1.9891 0.6785 1.5410 81.6937 1.1407 'International Tables Vol C 4.2.6.8 and 6.1.1.4'
Ti 0.2776 0.4457 9.7595 7.8508 7.3558 0.5000 1.6991 35.6338 1.9021 116.1050 1.2807 'International Tables Vol C 4.2.6.8 and 6.1.1.4'

loop_
_geom_angle_atom_site_label_1
_geom_angle_atom_site_label_2
_geom_angle_atom_site_label_3
_geom_angle
_geom_angle_publ_flag
N1 Ti1 N2 40.15(4) yes
N1 Ti1 N3 100.67(4) yes
N2 Ti1 N3 88.12(4) yes
N1 Ti1 N4 129.22(4) yes
N2 Ti1 N4 89.86(4) yes
N3 Ti1 N4 60.55(4) yes
N1 Ti1 C18 119.04(4) yes
N2 Ti1 C18 138.57(4) yes
N3 Ti1 C18 132.90(4) yes
N4 Ti1 C18 104.64(4) yes
N1 Ti1 C19 88.60(4) yes
N2 Ti1 C19 122.42(4) yes
N3 Ti1 C19 135.90(4) yes
N4 Ti1 C19 139.08(4) yes
C18 Ti1 C19 34.59(4) yes
N1 Ti1 C20 89.88(4) yes
N2 Ti1 C20 129.93(4) yes
N3 Ti1 C20 102.06(4) yes
N4 Ti1 C20 137.85(4) yes
C18 Ti1 C20 57.10(4) yes
N1 Ti1 C21 120.66(5) yes
N2 Ti1 C21 156.40(4) yes
N3 Ti1 C21 82.59(4) yes
N4 Ti1 C21 104.12(4) yes
C18 Ti1 C21 56.48(4) yes
N1 Ti1 C22 144.16(4) yes
N2 Ti1 C22 169.45(4) yes
N3 Ti1 C22 98.73(4) yes
N4 Ti1 C22 86.60(4) yes
C18 Ti1 C22 34.20(4) yes
N1 Ti1 H1 96.4(7) no
N2 Ti1 H1 81.2(7) no
N3 Ti1 H1 138.7(7) no
N4 Ti1 H1 79.5(7) no
C18 Ti1 H1 64.3(7) no
C19 Ti1 C20 34.35(4) yes
C19 Ti1 C21 56.46(4) yes
C20 Ti1 C21 33.76(5) yes
C19 Ti1 C22 56.92(4) yes
C20 Ti1 C22 56.60(4) yes
C21 Ti1 C22 33.80(4) yes
C19 Ti1 H1 81.4(7) no
C20 Ti1 H1 115.4(7) no
C21 Ti1 H1 119.6(7) no
C22 Ti1 H1 88.4(7) no
Ti1 N1 N2 79.22(6) yes
Ti1 N1 Si1 155.54(6) yes
N2 N1 Si1 121.36(8) yes
N1 N2 Ti1 60.63(5) yes
N1 N2 C1 115.01(10) yes
Ti1 N2 C1 125.17(8) yes
N1 N2 C2 113.15(10) yes
Ti1 N2 C2 122.44(8) yes
C1 N2 C2 109.43(10) yes
Ti1 N3 C10 91.84(7) yes
Ti1 N3 C12 141.56(9) yes
C10 N3 C12 121.15(11) yes
Ti1 N4 C10 92.33(7) yes
Ti1 N4 C15 140.05(8) yes
C10 N4 C15 120.80(10) yes
N1 Si1 C3 113.71(6) yes
N1 Si1 H2 105.8(8) no
C3 Si1 H2 110.3(8) no
N1 Si1 H3 111.6(9) no
C3 Si1 H3 106.5(9) no
H2 Si1 H3 108.9(12) no
C6 O1 C9 118.00(11) yes
N2 C1 H11 109.4 no
N2 C1 H12 109.4 no
H11 C1 H12 109.5 no
N2 C1 H13 109.5 no
H11 C1 H13 109.5 no
H12 C1 H13 109.5 no
N2 C2 H21 109.4 no
N2 C2 H22 109.4 no
H21 C2 H22 109.5 no
N2 C2 H23 109.6 no
H21 C2 H23 109.5 no
H22 C2 H23 109.5 no
Si1 C3 C4 122.38(11) yes
Si1 C3 C8 120.38(11) yes
C4 C3 C8 117.20(13) yes
C3 C4 C5 122.22(13) yes
C3 C4 H41 118.8 no
C5 C4 H41 119.0 no
C4 C5 C6 118.77(13) yes
C4 C5 H51 120.8 no
C6 C5 H51 120.4 no
C5 C6 O1 124.77(13) yes
C5 C6 C7 120.26(13) yes
O1 C6 C7 114.96(12) yes
C6 C7 C8 119.99(13) yes
C6 C7 H71 119.7 no
C8 C7 H71 120.3 no
C3 C8 C7 121.54(13) yes
C3 C8 H81 119.3 no
C7 C8 H81 119.2 no
O1 C9 H91 109.6 no
O1 C9 H92 109.5 no
H91 C9 H92 109.5 no
O1 C9 H93 109.3 no
H91 C9 H93 109.5 no
H92 C9 H93 109.5 no
N3 C10 N4 112.31(11) yes
N3 C10 C11 124.18(11) yes
N4 C10 C11 123.47(11) yes
C10 C11 H111 110.0 no
C10 C11 H112 109.9 no
H111 C11 H112 109.5 no
C10 C11 H113 109.1 no
H111 C11 H113 109.2 no
H112 C11 H113 109.2 no
N3 C12 C13 110.01(11) yes
N3 C12 C14 113.31(11) yes
C13 C12 C14 109.29(12) yes
N3 C12 H121 108.1 no
C13 C12 H121 108.0 no
C14 C12 H121 108.0 no
C12 C13 H131 109.5 no
C12 C13 H132 109.8 no
H131 C13 H132 109.5 no
C12 C13 H133 109.2 no
H131 C13 H133 109.5 no
H132 C13 H133 109.5 no
C12 C14 H141 109.5 no
C12 C14 H142 109.7 no
H141 C14 H142 109.5 no
C12 C14 H143 109.2 no
H141 C14 H143 109.5 no
H142 C14 H143 109.5 no
N4 C15 C16 110.22(10) yes
N4 C15 C17 112.77(11) yes
C16 C15 C17 109.03(12) yes
N4 C15 H151 108.3 no
C16 C15 H151 108.1 no
C17 C15 H151 108.2 no
C15 C16 H161 109.6 no
C15 C16 H162 109.7 no
H161 C16 H162 109.5 no
C15 C16 H163 109.1 no
H161 C16 H163 109.5 no
H162 C16 H163 109.5 no
C15 C17 H171 109.7 no
C15 C17 H172 109.6 no
H171 C17 H172 109.5 no
C15 C17 H173 109.2 no
H171 C17 H173 109.5 no
H172 C17 H173 109.5 no
Ti1 C18 C19 72.14(7) yes
Ti1 C18 C22 74.08(7) yes
C19 C18 C22 107.66(11) yes
Ti1 C18 C23 127.00(8) yes
C19 C18 C23 124.74(12) yes
C22 C18 C23 126.87(12) yes
Ti1 C19 C18 73.28(7) yes
Ti1 C19 C20 74.29(7) yes
C18 C19 C20 108.36(11) yes
Ti1 C19 C24 122.47(9) yes
C18 C19 C24 124.10(12) yes
C20 C19 C24 127.34(12) yes
Ti1 C20 C19 71.36(7) yes
Ti1 C20 C21 73.97(7) yes
C19 C20 C21 107.47(11) yes
Ti1 C20 C25 126.66(9) yes
C19 C20 C25 126.21(13) yes
C21 C20 C25 125.79(12) yes
Ti1 C21 C20 72.27(7) yes
Ti1 C21 C22 72.54(7) yes
C20 C21 C22 108.72(11) yes
Ti1 C21 C26 127.75(9) yes
C20 C21 C26 126.92(13) yes
C22 C21 C26 123.84(13) yes
Ti1 C22 C18 71.72(7) yes
Ti1 C22 C21 73.66(7) yes
C18 C22 C21 107.79(11) yes
Ti1 C22 C27 124.75(8) yes
C18 C22 C27 127.44(12) yes
C21 C22 C27 124.52(12) yes
C18 C23 H231 111.0 no
C18 C23 H232 111.3 no
H231 C23 H232 109.5 no
C18 C23 H233 108.3 no
H231 C23 H233 108.3 no
H232 C23 H233 108.3 no
C19 C24 H241 109.5 no
C19 C24 H242 109.4 no
H241 C24 H242 109.5 no
C19 C24 H243 109.5 no
H241 C24 H243 109.5 no
H242 C24 H243 109.5 no
C20 C25 H251 109.8 no
C20 C25 H252 109.8 no
H251 C25 H252 109.5 no
C20 C25 H253 109.3 no
H251 C25 H253 109.2 no
H252 C25 H253 109.3 no
C21 C26 H261 110.1 no
C21 C26 H262 110.3 no
H261 C26 H262 109.5 no
C21 C26 H263 109.1 no
H261 C26 H263 108.9 no
H262 C26 H263 108.9 no
C22 C27 H271 109.2 no
C22 C27 H272 108.7 no
H271 C27 H272 109.5 no
C22 C27 H273 109.9 no
H271 C27 H273 109.7 no
H272 C27 H273 109.7 no

loop_
_geom_bond_atom_site_label_1
_geom_bond_atom_site_label_2
_geom_bond_distance
_geom_bond_publ_flag
Ti1 N1 1.9525(11) yes
Ti1 N2 2.2009(10) yes
Ti1 N3 2.1937(10) yes
Ti1 N4 2.1905(10) yes
Ti1 C18 2.3994(12) yes
Ti1 C19 2.3846(12) yes
Ti1 C20 2.4226(12) yes
Ti1 C21 2.4446(12) yes
Ti1 C22 2.4300(12) yes
Ti1 H1 1.633(19) no
N1 N2 1.4446(14) yes
N1 Si1 1.7353(11) yes
N2 C1 1.4723(16) yes
N2 C2 1.4715(17) yes
N3 C10 1.3369(16) yes
N3 C12 1.4664(16) yes
N4 C10 1.3241(16) yes
N4 C15 1.4662(16) yes
Si1 C3 1.8643(14) yes
Si1 H2 1.40(2) no
Si1 H3 1.41(2) no
O1 C6 1.3688(17) yes
O1 C9 1.4151(18) yes
C1 H11 0.950 no
C1 H12 0.950 no
C1 H13 0.950 no
C2 H21 0.950 no
C2 H22 0.950 no
C2 H23 0.950 no
C3 C4 1.393(2) yes
C3 C8 1.403(2) yes
C4 C5 1.397(2) yes
C4 H41 0.950 no
C5 C6 1.3926(19) yes
C5 H51 0.950 no
C6 C7 1.387(2) yes
C7 C8 1.383(2) yes
C7 H71 0.950 no
C8 H81 0.950 no
C9 H91 0.950 no
C9 H92 0.950 no
C9 H93 0.950 no
C10 C11 1.5130(17) yes
C11 H111 0.950 no
C11 H112 0.950 no
C11 H113 0.950 no
C12 C13 1.526(2) yes
C12 C14 1.533(2) yes
C12 H121 0.950 no
C13 H131 0.950 no
C13 H132 0.950 no
C13 H133 0.950 no
C14 H141 0.950 no
C14 H142 0.950 no
C14 H143 0.950 no
C15 C16 1.5217(19) yes
C15 C17 1.5310(19) yes
C15 H151 0.950 no
C16 H161 0.950 no
C16 H162 0.950 no
C16 H163 0.950 no
C17 H171 0.950 no
C17 H172 0.950 no
C17 H173 0.950 no
C18 C19 1.4223(18) yes
C18 C22 1.4203(17) yes
C18 C23 1.5027(17) yes
C19 C20 1.4201(18) yes
C19 C24 1.5033(18) yes
C20 C21 1.414(2) yes
C20 C25 1.5044(19) yes
C21 C22 1.4172(19) yes
C21 C26 1.4990(18) yes
C22 C27 1.4992(19) yes
C23 H231 0.950 no
C23 H232 0.950 no
C23 H233 0.950 no
C24 H241 0.950 no
C24 H242 0.950 no
C24 H243 0.950 no
C25 H251 0.950 no
C25 H252 0.950 no
C25 H253 0.950 no
C26 H261 0.950 no
C26 H262 0.950 no
C26 H263 0.950 no
C27 H271 0.950 no
C27 H272 0.950 no
C27 H273 0.950 no
